data_7011704
loop_
_publ_author_name
'Jos\'e Carranza'
'Conor Brennan'
'Jorunn Sletten'
'Francesc Lloret'
'Miguel Julve'

_publ_section_title
;
 Three one-dimensional systems with end-to-end dicyanamide bridges
 between copper(II) centres: structural and magnetic properties
;
_journal_issue 16
_journal_name_full 'J. Chem. Soc., Dalton Trans.'
_journal_page_first 3164
_journal_page_last 3170
_journal_paper_doi 10.1039/b203085n
_journal_year 2002
_chemical_formula_sum 'C16 H12 Cu N8'
_chemical_formula_weight 379.88
_space_group_IT_number 15
_symmetry_cell_setting monoclinic
_symmetry_space_group_name_Hall '-I 2ya'
_symmetry_space_group_name_H-M 'I 1 2/a 1'
_atom_sites_solution_hydrogens geom
_atom_sites_solution_primary direct
_atom_sites_solution_secondary difmap
_audit_creation_method SHELXL-97
_cell_angle_alpha 90.00
_cell_angle_beta 98.862(4)
_cell_angle_gamma 90.00
_cell_formula_units_Z 4
_cell_length_a 13.106(3)
_cell_length_b 9.140(2)
_cell_length_c 14.190(6)
_cell_measurement_reflns_used 2695
_cell_measurement_temperature 153(2)
_cell_measurement_theta_max 26.0
_cell_measurement_theta_min 2.8
_cell_volume 1679.5(9)
_computing_cell_refinement 'SAINT, version 6.02a, 2001'
_computing_data_collection 'SMART, version 5.054, 1999'
_computing_data_reduction 'SAINT, version 6.02a, 2001'
_computing_molecular_graphics 'XP, version 5.1, 1998'
_computing_publication_material 'XCIF, version 5.10, 1997'
_computing_structure_refinement 'SHELXL-97 (Sheldrick, 1997)'
_computing_structure_solution 'SHELXS-97 (Sheldrick, 1990)'
_diffrn_ambient_temperature 153(2)
_diffrn_measured_fraction_theta_full 0.998
_diffrn_measured_fraction_theta_max 0.998
_diffrn_measurement_device_type '2K SMART CCD'
_diffrn_measurement_method \w
_diffrn_radiation_monochromator graphite
_diffrn_radiation_source 'fine-focus sealed tube'
_diffrn_radiation_type MoK\a
_diffrn_radiation_wavelength 0.71073
_diffrn_reflns_av_R_equivalents 0.0406
_diffrn_reflns_av_sigmaI/netI 0.0431
_diffrn_reflns_limit_h_max 12
_diffrn_reflns_limit_h_min -16
_diffrn_reflns_limit_k_max 11
_diffrn_reflns_limit_k_min -10
_diffrn_reflns_limit_l_max 17
_diffrn_reflns_limit_l_min -14
_diffrn_reflns_number 5630
_diffrn_reflns_theta_full 26.39
_diffrn_reflns_theta_max 26.39
_diffrn_reflns_theta_min 2.66
_diffrn_standards_decay_% 0
_diffrn_standards_number '50 first frames remeasured at end of exp.'
_exptl_absorpt_coefficient_mu 1.317
_exptl_absorpt_correction_T_max 'see above'
_exptl_absorpt_correction_T_min 'T_min/T_max ratio = 0.815216'
_exptl_absorpt_correction_type 'empirical, SADABS'
_exptl_crystal_colour 'light blue'
_exptl_crystal_density_diffrn 1.502
_exptl_crystal_density_method 'not measured'
_exptl_crystal_description 'irregular prisms'
_exptl_crystal_F_000 772
_exptl_crystal_size_max 0.25
_exptl_crystal_size_mid 0.15
_exptl_crystal_size_min 0.12
_refine_diff_density_max 0.403
_refine_diff_density_min -0.397
_refine_diff_density_rms 0.067
_refine_ls_extinction_method none
_refine_ls_goodness_of_fit_ref 1.029
_refine_ls_hydrogen_treatment 'riding model'
_refine_ls_matrix_type full
_refine_ls_number_parameters 115
_refine_ls_number_reflns 1725
_refine_ls_number_restraints 0
_refine_ls_restrained_S_all 1.029
_refine_ls_R_factor_all 0.0528
_refine_ls_R_factor_gt 0.0342
_refine_ls_shift/su_max 0.000
_refine_ls_shift/su_mean 0.000
_refine_ls_structure_factor_coef Fsqd
_refine_ls_weighting_details 'calc w=1/[\s^2^(Fo^2^)+(0.0304P)^2^+2.0009P] where P=(Fo^2^+2Fc^2^)/3'
_refine_ls_weighting_scheme calc
_refine_ls_wR_factor_gt 0.0742
_refine_ls_wR_factor_ref 0.0783
_reflns_number_gt 1315
_reflns_number_total 1725
_reflns_threshold_expression >2sigma(I)
_cod_data_source_file b203085n.txt
_cod_data_source_block Cu-bpa-dca
_cod_original_sg_symbol_H-M 'I 2 / a'
_cod_database_code 7011704

loop_
_symmetry_equiv_pos_as_xyz
'x, y, z'
'-x+1/2, y, -z'
'x+1/2, y+1/2, z+1/2'
'-x+1, y+1/2, -z+1/2'
'-x, -y, -z'
'x-1/2, -y, z'
'-x+1/2, -y+1/2, -z+1/2'
'x, -y+1/2, z+1/2'

loop_
_atom_site_label
_atom_site_type_symbol
_atom_site_fract_x
_atom_site_fract_y
_atom_site_fract_z
_atom_site_U_iso_or_equiv
_atom_site_adp_type
_atom_site_occupancy
_atom_site_symmetry_multiplicity
_atom_site_calc_flag
_atom_site_refinement_flags
_atom_site_disorder_assembly
_atom_site_disorder_group
Cu Cu 0.7500 0.2500 0.2500 0.02344(14) Uani 1 2 d S . .
N1 N 0.83834(17) 0.1953(2) 0.37274(15) 0.0287(5) Uani 1 1 d . . .
N2 N 0.95305(18) 0.1807(4) 0.52516(16) 0.0524(8) Uani 1 1 d . . .
N3 N 0.90707(17) 0.1766(3) 0.68615(16) 0.0318(5) Uani 1 1 d . . .
N4 N 0.76125(15) 0.0435(2) 0.20082(14) 0.0237(5) Uani 1 1 d . . .
C1 C 0.88757(19) 0.1889(3) 0.44661(18) 0.0257(6) Uani 1 1 d . . .
C2 C 0.92380(18) 0.1793(3) 0.60912(19) 0.0248(6) Uani 1 1 d . . .
C3 C 0.8526(2) -0.0228(3) 0.20149(18) 0.0267(6) Uani 1 1 d . . .
H3 H 0.9127 0.0224 0.2350 0.032 Uiso 1 1 calc R . .
C4 C 0.8631(2) -0.1536(3) 0.15578(18) 0.0284(6) Uani 1 1 d . . .
H4 H 0.9295 -0.1967 0.1581 0.034 Uiso 1 1 calc R . .
C5 C 0.77656(19) -0.2224(2) 0.10616(17) 0.0228(6) Uani 1 1 d . . .
C6 C 0.6815(2) -0.1574(3) 0.11004(18) 0.0265(6) Uani 1 1 d . . .
H6 H 0.6198 -0.2030 0.0801 0.032 Uiso 1 1 calc R . .
C7 C 0.67695(19) -0.0268(3) 0.15733(18) 0.0270(6) Uani 1 1 d . . .
H7 H 0.6112 0.0157 0.1593 0.032 Uiso 1 1 calc R . .
C8 C 0.7854(2) -0.3605(3) 0.04872(18) 0.0254(6) Uani 1 1 d . . .
H81 H 0.7679 -0.4458 0.0861 0.031 Uiso 1 1 calc R . .
H82 H 0.8579 -0.3719 0.0382 0.031 Uiso 1 1 calc R . .

loop_
_atom_site_aniso_label
_atom_site_aniso_U_11
_atom_site_aniso_U_22
_atom_site_aniso_U_33
_atom_site_aniso_U_23
_atom_site_aniso_U_13
_atom_site_aniso_U_12
Cu 0.0279(3) 0.0250(2) 0.0160(2) -0.00244(19) -0.00133(16) -0.0011(2)
N1 0.0310(12) 0.0323(12) 0.0214(12) 0.0003(9) -0.0001(10) -0.0009(10)
N2 0.0219(12) 0.114(2) 0.0207(13) 0.0050(14) 0.0000(10) -0.0112(14)
N3 0.0317(13) 0.0400(13) 0.0229(12) -0.0004(10) 0.0020(9) -0.0006(11)
N4 0.0270(12) 0.0253(11) 0.0183(11) -0.0016(9) 0.0019(8) -0.0015(9)
C1 0.0217(13) 0.0322(13) 0.0241(14) 0.0001(11) 0.0066(11) -0.0050(11)
C2 0.0159(12) 0.0287(13) 0.0273(15) 0.0012(11) -0.0042(10) -0.0038(11)
C3 0.0252(14) 0.0270(13) 0.0258(14) -0.0020(11) -0.0025(10) -0.0013(11)
C4 0.0245(14) 0.0292(14) 0.0299(15) 0.0033(11) -0.0009(11) 0.0030(11)
C5 0.0277(13) 0.0208(14) 0.0200(12) 0.0059(9) 0.0034(10) -0.0007(10)
C6 0.0236(14) 0.0282(14) 0.0273(14) -0.0034(11) 0.0029(10) -0.0065(11)
C7 0.0212(13) 0.0314(14) 0.0285(14) -0.0035(11) 0.0045(11) 0.0001(11)
C8 0.0281(14) 0.0180(13) 0.0304(15) 0.0045(10) 0.0050(11) 0.0002(11)

loop_
_atom_type_symbol
_atom_type_description
_atom_type_scat_dispersion_real
_atom_type_scat_dispersion_imag
_atom_type_scat_source
C C 0.0033 0.0016 'International Tables Vol C Tables 4.2.6.8 and 6.1.1.4'
H H 0.0000 0.0000 'International Tables Vol C Tables 4.2.6.8 and 6.1.1.4'
N N 0.0061 0.0033 'International Tables Vol C Tables 4.2.6.8 and 6.1.1.4'
Cu Cu 0.3201 1.2651 'International Tables Vol C Tables 4.2.6.8 and 6.1.1.4'

loop_
_geom_angle_atom_site_label_1
_geom_angle_atom_site_label_2
_geom_angle_atom_site_label_3
_geom_angle
_geom_angle_site_symmetry_1
_geom_angle_site_symmetry_3
_geom_angle_publ_flag
N1 Cu N1 180.00(8) 7_655 . ?
N1 Cu N4 90.22(9) 7_655 7_655 ?
N1 Cu N4 89.78(9) . 7_655 ?
N1 Cu N4 89.78(9) 7_655 . ?
N1 Cu N4 90.22(9) . . ?
N4 Cu N4 180.0 7_655 . ?
N1 Cu N3 89.08(8) 7_655 2_656 ?
N1 Cu N3 90.92(8) . 2_656 ?
N4 Cu N3 91.02(8) 7_655 2_656 ?
N4 Cu N3 88.98(8) . 2_656 ?
N1 Cu N3 90.92(8) 7_655 8_554 ?
N1 Cu N3 89.08(8) . 8_554 ?
N4 Cu N3 88.98(8) 7_655 8_554 ?
N4 Cu N3 91.02(8) . 8_554 ?
N3 Cu N3 180.00(5) 2_656 8_554 ?
C1 N1 Cu 168.2(2) . . ?
C1 N2 C2 122.3(2) . . ?
C2 N3 Cu 129.53(19) . 2_656 ?
C3 N4 C7 117.2(2) . . ?
C3 N4 Cu 122.08(16) . . ?
C7 N4 Cu 120.35(17) . . ?
N1 C1 N2 173.1(3) . . ?
N3 C2 N2 174.0(3) . . ?
N4 C3 C4 122.9(2) . . ?
N4 C3 H3 118.5 . . ?
C4 C3 H3 118.5 . . ?
C3 C4 C5 119.9(2) . . ?
C3 C4 H4 120.1 . . ?
C5 C4 H4 120.1 . . ?
C6 C5 C4 117.0(2) . . ?
C6 C5 C8 121.4(2) . . ?
C4 C5 C8 121.7(2) . . ?
C7 C6 C5 119.8(2) . . ?
C7 C6 H6 120.1 . . ?
C5 C6 H6 120.1 . . ?
N4 C7 C6 123.0(2) . . ?
N4 C7 H7 118.5 . . ?
C6 C7 H7 118.5 . . ?
C5 C8 C8 113.37(16) . 2_655 ?
C5 C8 H81 108.9 . . ?
C8 C8 H81 108.9 2_655 . ?
C5 C8 H82 108.9 . . ?
C8 C8 H82 108.9 2_655 . ?
H81 C8 H82 107.7 . . ?

loop_
_geom_bond_atom_site_label_1
_geom_bond_atom_site_label_2
_geom_bond_distance
_geom_bond_site_symmetry_2
_geom_bond_publ_flag
Cu N1 2.001(2) 7_655 ?
Cu N1 2.001(2) . ?
Cu N4 2.026(2) 7_655 ?
Cu N4 2.026(2) . ?
Cu N3 2.467(2) 2_656 ?
Cu N3 2.467(2) 8_554 ?
N1 C1 1.145(3) . ?
N2 C1 1.300(3) . ?
N2 C2 1.307(4) . ?
N3 C2 1.148(3) . ?
N3 Cu 2.467(2) 2_656 ?
N4 C3 1.341(3) . ?
N4 C7 1.343(3) . ?
C3 C4 1.377(4) . ?
C3 H3 0.9500 . ?
C4 C5 1.390(3) . ?
C4 H4 0.9500 . ?
C5 C6 1.389(4) . ?
C5 C8 1.516(3) . ?
C6 C7 1.375(3) . ?
C6 H6 0.9500 . ?
C7 H7 0.9500 . ?
C8 C8 1.542(5) 2_655 ?
C8 H81 0.9900 . ?
C8 H82 0.9900 . ?

loop_
_geom_torsion_atom_site_label_1
_geom_torsion_atom_site_label_2
_geom_torsion_atom_site_label_3
_geom_torsion_atom_site_label_4
_geom_torsion
_geom_torsion_site_symmetry_1
_geom_torsion_site_symmetry_2
_geom_torsion_site_symmetry_3
_geom_torsion_site_symmetry_4
_geom_torsion_publ_flag
N1 Cu N1 C1 -71(100) 7_655 . . . ?
N4 Cu N1 C1 -4.2(11) 7_655 . . . ?
N4 Cu N1 C1 175.8(11) . . . . ?
N3 Cu N1 C1 -95.3(11) 2_656 . . . ?
N3 Cu N1 C1 84.7(11) 8_554 . . . ?
N1 Cu N4 C3 127.7(2) 7_655 . . . ?
N1 Cu N4 C3 -52.3(2) . . . . ?
N4 Cu N4 C3 -169(100) 7_655 . . . ?
N3 Cu N4 C3 -143.3(2) 2_656 . . . ?
N3 Cu N4 C3 36.7(2) 8_554 . . . ?
N1 Cu N4 C7 -45.6(2) 7_655 . . . ?
N1 Cu N4 C7 134.4(2) . . . . ?
N4 Cu N4 C7 18(100) 7_655 . . . ?
N3 Cu N4 C7 43.45(19) 2_656 . . . ?
N3 Cu N4 C7 -136.55(19) 8_554 . . . ?
Cu N1 C1 N2 -105(3) . . . . ?
C2 N2 C1 N1 -178(2) . . . . ?
Cu N3 C2 N2 165(3) 2_656 . . . ?
C1 N2 C2 N3 177(3) . . . . ?
C7 N4 C3 C4 3.5(4) . . . . ?
Cu N4 C3 C4 -170.0(2) . . . . ?
N4 C3 C4 C5 0.0(4) . . . . ?
C3 C4 C5 C6 -3.4(4) . . . . ?
C3 C4 C5 C8 175.4(2) . . . . ?
C4 C5 C6 C7 3.3(4) . . . . ?
C8 C5 C6 C7 -175.5(2) . . . . ?
C3 N4 C7 C6 -3.6(4) . . . . ?
Cu N4 C7 C6 170.0(2) . . . . ?
C5 C6 C7 N4 0.2(4) . . . . ?
C6 C5 C8 C8 41.1(4) . . . 2_655 ?
C4 C5 C8 C8 -137.7(3) . . . 2_655 ?
